data_7243412
loop_
_publ_author_name
'Aryaeifar, Mahnaz'
'Amiri Rudbari, Hadi'
'Blacque, Olivier'
'Islam, Mohammad Khairul'
'Scopelliti, Rosario'
'Braun, Jason D.'
'Herbert, David E.'
'Bruno, Giuseppe'
'Janiak, Christoph'
'Enamullah, Mohammed'

_publ_section_title
;
 Schiff base ligands derived from
 1,2-bis(2&#x2032;-nitro-/amino-phenoxy)-3-R-benzene and
 2-hydroxy-1-naphthaldehyde and their Cu/Zn(ii) complexes: synthesis,
 characterization, X-ray structures and computational studies
;
_journal_issue 36
_journal_name_full CrystEngComm
_journal_page_first 6322
_journal_page_last 6339
_journal_paper_doi 10.1039/D1CE00829C
_journal_volume 23
_journal_year 2021
_chemical_formula_moiety 'C41 H28 N2 O4 Zn'
_chemical_formula_sum 'C41 H28 N2 O4 Zn'
_chemical_formula_weight 678.02
_space_group_crystal_system monoclinic
_space_group_IT_number 14
_space_group_name_Hall '-P 2yn'
_space_group_name_H-M_alt 'P 1 21/n 1'
_atom_sites_solution_hydrogens geom
_atom_sites_solution_primary dual
_audit_creation_date 2021-05-03
_audit_creation_method
;
Olex2 1.3
(compiled 2020.11.12 svn.r5f609507 for OlexSys, GUI svn.r6272)
;
_audit_update_record
;
2021-06-06 deposited with the CCDC.	2021-07-30 downloaded from the CCDC.
;
_cell_angle_alpha 90
_cell_angle_beta 92.7480(15)
_cell_angle_gamma 90
_cell_formula_units_Z 4
_cell_length_a 11.3049(4)
_cell_length_b 17.2598(7)
_cell_length_c 15.7727(6)
_cell_measurement_reflns_used 9937
_cell_measurement_temperature 150(2)
_cell_measurement_theta_max 30.51
_cell_measurement_theta_min 2.97
_cell_volume 3074.0(2)
_computing_cell_refinement 'Bruker SAINT'
_computing_data_collection 'Bruker APEX3'
_computing_data_reduction 'Bruker SAINT'
_computing_molecular_graphics 'Olex2 1.3 (Dolomanov et al., 2009)'
_computing_publication_material 'Olex2 1.3 (Dolomanov et al., 2009)'
_computing_structure_refinement 'SHELXL 2018/3 (Sheldrick, 2015)'
_computing_structure_solution 'SHELXS-97 (Sheldrick 2008)'
_diffrn_ambient_temperature 150.0
_diffrn_measured_fraction_theta_full 0.999
_diffrn_measured_fraction_theta_max 0.999
_diffrn_measurement_device_type 'Bruker APEX-II CCD'
_diffrn_measurement_method '\f and \w scans'
_diffrn_radiation_type MoK\a
_diffrn_radiation_wavelength 0.71073
_diffrn_reflns_av_R_equivalents 0.0875
_diffrn_reflns_av_unetI/netI 0.0599
_diffrn_reflns_Laue_measured_fraction_full 0.999
_diffrn_reflns_Laue_measured_fraction_max 0.999
_diffrn_reflns_limit_h_max 16
_diffrn_reflns_limit_h_min -16
_diffrn_reflns_limit_k_max 24
_diffrn_reflns_limit_k_min -24
_diffrn_reflns_limit_l_max 22
_diffrn_reflns_limit_l_min -22
_diffrn_reflns_number 50617
_diffrn_reflns_point_group_measured_fraction_full 0.999
_diffrn_reflns_point_group_measured_fraction_max 0.999
_diffrn_reflns_theta_full 25.242
_diffrn_reflns_theta_max 30.584
_diffrn_reflns_theta_min 2.558
_exptl_absorpt_coefficient_mu 0.848
_exptl_absorpt_correction_T_max 0.7461
_exptl_absorpt_correction_T_min 0.6383
_exptl_absorpt_correction_type multi-scan
_exptl_absorpt_process_details 'SADABS V2014/5 (Bruker AXS Inc.)'
_exptl_crystal_colour orange
_exptl_crystal_colour_primary orange
_exptl_crystal_density_diffrn 1.465
_exptl_crystal_description block
_exptl_crystal_F_000 1400
_exptl_crystal_size_max 0.24
_exptl_crystal_size_mid 0.2
_exptl_crystal_size_min 0.17
_refine_diff_density_max 0.494
_refine_diff_density_min -0.554
_refine_diff_density_rms 0.079
_refine_ls_extinction_method none
_refine_ls_goodness_of_fit_ref 1.012
_refine_ls_hydrogen_treatment constr
_refine_ls_matrix_type full
_refine_ls_number_parameters 434
_refine_ls_number_reflns 9456
_refine_ls_number_restraints 0
_refine_ls_restrained_S_all 1.012
_refine_ls_R_factor_all 0.0903
_refine_ls_R_factor_gt 0.0482
_refine_ls_shift/su_max 0.001
_refine_ls_shift/su_mean 0.000
_refine_ls_structure_factor_coef Fsqd
_refine_ls_weighting_details 'w=1/[\s^2^(Fo^2^)+(0.0362P)^2^+2.8042P] where P=(Fo^2^+2Fc^2^)/3'
_refine_ls_weighting_scheme calc
_refine_ls_wR_factor_gt 0.0917
_refine_ls_wR_factor_ref 0.1069
_reflns_Friedel_coverage 0.000
_reflns_number_gt 6440
_reflns_number_total 9456
_reflns_threshold_expression 'I > 2\s(I)'
_cod_data_source_file d1ce00829c2.cif
_cod_data_source_block har007
_cod_depositor_comments 'Adding full bibliography for 7243407--7243413.cif.'
_cod_database_code 7243412
_shelx_shelxl_version_number 2018/3
_shelx_space_group_comment
;
The symmetry employed for this shelxl refinement is uniquely defined
by the following loop, which should always be used as a source of
symmetry information in preference to the above space-group names.
They are only intended as comments.
;
_shelx_estimated_absorpt_t_max 0.869
_shelx_estimated_absorpt_t_min 0.822
_olex2_refinement_description
;
1. Fixed Uiso
 At 1.2 times of:
  All C(H) groups
 At 1.5 times of:
  All C(H,H,H) groups
2.a Aromatic/amide H refined with riding coordinates:
 C2(H2), C3(H3), C5(H5), C6(H6), C7(H7), C8(H8), C11(H11), C13(H13), C14(H14),
 C15(H15), C16(H16), C20(H20), C21(H21), C22(H22), C25(H25), C26(H26), C27(H27),
  C28(H28), C30(H30), C33(H33), C34(H34), C35(H35), C36(H36), C38(H38), C39(H39)
2.b Idealised Me refined as rotating group:
 C41(H41A,H41B,H41C)
;
_olex2_submission_special_instructions 'No special instructions were received'

loop_
_space_group_symop_operation_xyz
'x, y, z'
'-x+1/2, y+1/2, -z+1/2'
'-x, -y, -z'
'x-1/2, -y-1/2, z-1/2'

loop_
_atom_site_label
_atom_site_type_symbol
_atom_site_fract_x
_atom_site_fract_y
_atom_site_fract_z
_atom_site_U_iso_or_equiv
_atom_site_adp_type
_atom_site_occupancy
_atom_site_site_symmetry_order
_atom_site_calc_flag
_atom_site_refinement_flags_posn
_atom_site_refinement_flags_adp
_atom_site_refinement_flags_occupancy
_atom_site_disorder_assembly
_atom_site_disorder_group
Zn1 Zn 0.18221(2) 0.19398(2) 0.66284(2) 0.02026(7) Uani 1 1 d . . . . .
O1 O 0.08978(14) 0.16042(10) 0.56043(10) 0.0264(4) Uani 1 1 d . . . . .
O2 O 0.34470(13) 0.23992(9) 0.75968(9) 0.0208(3) Uani 1 1 d . . . . .
O3 O 0.25174(13) 0.38215(9) 0.72407(10) 0.0223(3) Uani 1 1 d . . . . .
O4 O 0.15934(14) 0.11306(9) 0.74621(10) 0.0253(3) Uani 1 1 d . . . . .
N1 N 0.33030(15) 0.19554(10) 0.59852(11) 0.0186(3) Uani 1 1 d . . . . .
N2 N 0.07165(15) 0.26858(10) 0.71600(11) 0.0185(4) Uani 1 1 d . . . . .
C1 C 0.13005(19) 0.11619(12) 0.50266(14) 0.0205(4) Uani 1 1 d . . . . .
C2 C 0.0443(2) 0.07730(13) 0.44753(14) 0.0240(5) Uani 1 1 d . . . . .
H2 H -0.037445 0.087490 0.453393 0.029 Uiso 1 1 calc R U . . .
C3 C 0.0765(2) 0.02700(13) 0.38802(15) 0.0253(5) Uani 1 1 d . . . . .
H3 H 0.016870 0.001808 0.353667 0.030 Uiso 1 1 calc R U . . .
C4 C 0.1982(2) 0.01026(13) 0.37488(13) 0.0225(4) Uani 1 1 d . . . . .
C5 C 0.2289(2) -0.04653(15) 0.31613(16) 0.0311(5) Uani 1 1 d . . . . .
H5 H 0.168138 -0.072811 0.283929 0.037 Uiso 1 1 calc R U . . .
C6 C 0.3455(2) -0.06483(16) 0.30435(16) 0.0349(6) Uani 1 1 d . . . . .
H6 H 0.365517 -0.103680 0.264846 0.042 Uiso 1 1 calc R U . . .
C7 C 0.4335(2) -0.02529(16) 0.35145(16) 0.0332(6) Uani 1 1 d . . . . .
H7 H 0.514261 -0.037252 0.343590 0.040 Uiso 1 1 calc R U . . .
C8 C 0.4057(2) 0.03083(14) 0.40920(15) 0.0268(5) Uani 1 1 d . . . . .
H8 H 0.467897 0.057106 0.439947 0.032 Uiso 1 1 calc R U . . .
C9 C 0.28735(19) 0.05033(12) 0.42391(13) 0.0201(4) Uani 1 1 d . . . . .
C10 C 0.25250(19) 0.10509(12) 0.48877(13) 0.0190(4) Uani 1 1 d . . . . .
C11 C 0.34198(19) 0.14981(12) 0.53255(13) 0.0199(4) Uani 1 1 d . . . . .
H11 H 0.419258 0.146245 0.511714 0.024 Uiso 1 1 calc R U . . .
C12 C 0.42807(18) 0.24270(12) 0.62548(14) 0.0190(4) Uani 1 1 d . . . . .
C13 C 0.51366(19) 0.26982(13) 0.57230(15) 0.0235(5) Uani 1 1 d . . . . .
H13 H 0.510023 0.255602 0.514046 0.028 Uiso 1 1 calc R U . . .
C14 C 0.6045(2) 0.31764(14) 0.60394(16) 0.0277(5) Uani 1 1 d . . . . .
H14 H 0.662779 0.335639 0.567192 0.033 Uiso 1 1 calc R U . . .
C15 C 0.6107(2) 0.33916(14) 0.68859(16) 0.0278(5) Uani 1 1 d . . . . .
H15 H 0.673618 0.371177 0.710012 0.033 Uiso 1 1 calc R U . . .
C16 C 0.52465(19) 0.31382(14) 0.74213(15) 0.0243(5) Uani 1 1 d . . . . .
H16 H 0.527970 0.328465 0.800257 0.029 Uiso 1 1 calc R U . . .
C17 C 0.43444(18) 0.26717(12) 0.70984(14) 0.0190(4) Uani 1 1 d . . . . .
C18 C 0.31112(18) 0.28696(12) 0.82639(13) 0.0192(4) Uani 1 1 d . . . . .
C19 C 0.32197(19) 0.25851(13) 0.90859(14) 0.0230(5) Uani 1 1 d . . . . .
C20 C 0.2780(2) 0.30429(15) 0.97289(14) 0.0268(5) Uani 1 1 d . . . . .
H20 H 0.284230 0.286383 1.029884 0.032 Uiso 1 1 calc R U . . .
C21 C 0.2255(2) 0.37512(14) 0.95523(15) 0.0272(5) Uani 1 1 d . . . . .
H21 H 0.195432 0.404952 1.000001 0.033 Uiso 1 1 calc R U . . .
C22 C 0.2165(2) 0.40300(14) 0.87306(15) 0.0258(5) Uani 1 1 d . . . . .
H22 H 0.181896 0.452222 0.861207 0.031 Uiso 1 1 calc R U . . .
C23 C 0.25840(18) 0.35825(13) 0.80843(13) 0.0197(4) Uani 1 1 d . . . . .
C24 C 0.13830(18) 0.40200(13) 0.69258(13) 0.0196(4) Uani 1 1 d . . . . .
C25 C 0.1172(2) 0.47701(13) 0.66505(15) 0.0257(5) Uani 1 1 d . . . . .
H25 H 0.177947 0.514977 0.670152 0.031 Uiso 1 1 calc R U . . .
C26 C 0.0056(2) 0.49626(14) 0.62971(16) 0.0306(5) Uani 1 1 d . . . . .
H26 H -0.009496 0.547258 0.609255 0.037 Uiso 1 1 calc R U . . .
C27 C -0.0826(2) 0.44137(14) 0.62450(16) 0.0291(5) Uani 1 1 d . . . . .
H27 H -0.158763 0.454873 0.601058 0.035 Uiso 1 1 calc R U . . .
C28 C -0.0613(2) 0.36667(13) 0.65309(14) 0.0235(5) Uani 1 1 d . . . . .
H28 H -0.123094 0.329315 0.649399 0.028 Uiso 1 1 calc R U . . .
C29 C 0.04995(19) 0.34594(12) 0.68721(13) 0.0187(4) Uani 1 1 d . . . . .
C30 C -0.00132(18) 0.24396(12) 0.77174(13) 0.0187(4) Uani 1 1 d . . . . .
H30 H -0.056678 0.281204 0.789725 0.022 Uiso 1 1 calc R U . . .
C31 C -0.00998(18) 0.16928(12) 0.80953(13) 0.0180(4) Uani 1 1 d . . . . .
C32 C -0.10735(19) 0.15691(12) 0.86562(13) 0.0191(4) Uani 1 1 d . . . . .
C33 C -0.1995(2) 0.21072(13) 0.87670(15) 0.0253(5) Uani 1 1 d . . . . .
H33 H -0.200284 0.257879 0.845625 0.030 Uiso 1 1 calc R U . . .
C34 C -0.2883(2) 0.19651(15) 0.93136(15) 0.0282(5) Uani 1 1 d . . . . .
H34 H -0.349211 0.233767 0.937090 0.034 Uiso 1 1 calc R U . . .
C35 C -0.2900(2) 0.12828(15) 0.97843(15) 0.0288(5) Uani 1 1 d . . . . .
H35 H -0.350158 0.119493 1.017333 0.035 Uiso 1 1 calc R U . . .
C36 C -0.2039(2) 0.07429(14) 0.96775(14) 0.0262(5) Uani 1 1 d . . . . .
H36 H -0.205012 0.027508 0.999435 0.031 Uiso 1 1 calc R U . . .
C37 C -0.1134(2) 0.08620(13) 0.91098(14) 0.0219(4) Uani 1 1 d . . . . .
C38 C -0.0294(2) 0.02727(13) 0.89542(15) 0.0252(5) Uani 1 1 d . . . . .
H38 H -0.034338 -0.020507 0.924950 0.030 Uiso 1 1 calc R U . . .
C39 C 0.0572(2) 0.03670(13) 0.84013(15) 0.0237(5) Uani 1 1 d . . . . .
H39 H 0.109418 -0.005103 0.830275 0.028 Uiso 1 1 calc R U . . .
C40 C 0.07186(18) 0.10877(12) 0.79587(14) 0.0195(4) Uani 1 1 d . . . . .
C41 C 0.3763(3) 0.18122(15) 0.92556(17) 0.0374(6) Uani 1 1 d . . . . .
H41A H 0.315310 0.141030 0.918952 0.056 Uiso 1 1 calc R U . . .
H41B H 0.411264 0.179911 0.983612 0.056 Uiso 1 1 calc R U . . .
H41C H 0.438103 0.171787 0.885306 0.056 Uiso 1 1 calc R U . . .

loop_
_atom_site_aniso_label
_atom_site_aniso_U_11
_atom_site_aniso_U_22
_atom_site_aniso_U_33
_atom_site_aniso_U_23
_atom_site_aniso_U_13
_atom_site_aniso_U_12
Zn1 0.01869(12) 0.02030(13) 0.02216(13) -0.00140(11) 0.00479(9) 0.00050(11)
O1 0.0196(7) 0.0308(9) 0.0289(9) -0.0073(7) 0.0015(6) 0.0016(7)
O2 0.0207(7) 0.0227(8) 0.0194(7) -0.0043(6) 0.0038(6) -0.0016(6)
O3 0.0187(7) 0.0245(8) 0.0239(8) 0.0042(6) 0.0023(6) 0.0008(6)
O4 0.0227(8) 0.0216(8) 0.0322(9) 0.0036(7) 0.0077(7) 0.0030(6)
N1 0.0174(8) 0.0191(8) 0.0192(8) -0.0019(7) 0.0004(6) -0.0012(7)
N2 0.0182(8) 0.0172(9) 0.0200(9) 0.0012(7) 0.0006(7) -0.0006(7)
C1 0.0214(10) 0.0190(10) 0.0208(11) 0.0036(8) -0.0012(8) -0.0008(8)
C2 0.0194(10) 0.0248(11) 0.0273(12) 0.0031(9) -0.0048(9) -0.0012(9)
C3 0.0264(11) 0.0236(11) 0.0250(12) 0.0023(9) -0.0074(9) -0.0034(9)
C4 0.0275(11) 0.0220(11) 0.0176(10) 0.0008(8) -0.0021(9) -0.0043(9)
C5 0.0340(13) 0.0341(14) 0.0249(12) -0.0083(10) -0.0026(10) -0.0089(11)
C6 0.0375(14) 0.0363(14) 0.0313(14) -0.0159(11) 0.0072(11) -0.0030(12)
C7 0.0294(12) 0.0374(14) 0.0335(14) -0.0109(11) 0.0072(10) -0.0022(11)
C8 0.0236(11) 0.0286(12) 0.0281(12) -0.0063(10) 0.0018(9) -0.0053(9)
C9 0.0251(11) 0.0176(10) 0.0178(10) 0.0008(8) 0.0012(8) -0.0032(8)
C10 0.0203(10) 0.0193(10) 0.0175(10) -0.0004(8) 0.0003(8) -0.0021(8)
C11 0.0191(10) 0.0209(11) 0.0197(10) -0.0005(8) 0.0018(8) -0.0007(8)
C12 0.0153(9) 0.0184(10) 0.0231(11) -0.0024(8) -0.0012(8) 0.0024(8)
C13 0.0235(11) 0.0233(11) 0.0238(11) -0.0045(9) 0.0039(9) -0.0009(9)
C14 0.0209(10) 0.0270(13) 0.0359(13) -0.0053(10) 0.0083(9) -0.0036(9)
C15 0.0181(10) 0.0282(12) 0.0374(14) -0.0095(10) 0.0041(9) -0.0038(9)
C16 0.0204(10) 0.0276(12) 0.0249(11) -0.0101(9) 0.0001(8) 0.0003(9)
C17 0.0161(9) 0.0191(10) 0.0218(10) -0.0023(8) 0.0023(8) 0.0028(8)
C18 0.0171(9) 0.0212(10) 0.0192(10) -0.0034(8) 0.0004(8) -0.0029(8)
C19 0.0197(10) 0.0262(11) 0.0231(11) -0.0004(9) 0.0003(8) -0.0020(9)
C20 0.0236(11) 0.0365(13) 0.0205(11) -0.0033(10) 0.0023(8) -0.0063(10)
C21 0.0221(11) 0.0319(13) 0.0279(12) -0.0111(10) 0.0033(9) -0.0013(10)
C22 0.0200(11) 0.0247(11) 0.0327(13) -0.0068(9) 0.0009(9) 0.0023(9)
C23 0.0160(9) 0.0224(11) 0.0205(10) -0.0016(8) -0.0011(8) -0.0035(8)
C24 0.0184(10) 0.0226(11) 0.0177(10) 0.0016(8) 0.0019(8) 0.0021(8)
C25 0.0254(11) 0.0220(11) 0.0298(12) 0.0032(9) 0.0020(9) -0.0031(9)
C26 0.0334(13) 0.0227(12) 0.0355(14) 0.0071(10) -0.0011(11) 0.0043(10)
C27 0.0256(12) 0.0294(13) 0.0317(13) 0.0046(10) -0.0049(10) 0.0040(10)
C28 0.0223(11) 0.0235(11) 0.0244(11) 0.0006(9) -0.0017(9) -0.0021(9)
C29 0.0214(10) 0.0166(10) 0.0182(10) 0.0006(8) 0.0035(8) 0.0007(8)
C30 0.0175(9) 0.0174(10) 0.0212(10) -0.0026(8) 0.0017(8) 0.0004(8)
C31 0.0185(9) 0.0170(10) 0.0184(10) -0.0007(8) 0.0012(8) -0.0040(8)
C32 0.0202(10) 0.0209(11) 0.0161(10) -0.0030(8) 0.0008(8) -0.0041(8)
C33 0.0271(11) 0.0204(11) 0.0289(12) -0.0010(9) 0.0062(9) -0.0025(9)
C34 0.0268(11) 0.0282(12) 0.0303(12) -0.0069(10) 0.0083(9) -0.0027(10)
C35 0.0283(12) 0.0369(14) 0.0219(11) -0.0030(10) 0.0070(9) -0.0081(11)
C36 0.0305(12) 0.0296(12) 0.0185(11) 0.0026(9) 0.0008(9) -0.0085(10)
C37 0.0238(11) 0.0230(11) 0.0184(10) -0.0024(8) -0.0015(8) -0.0050(9)
C38 0.0308(12) 0.0191(11) 0.0254(12) 0.0059(9) -0.0031(9) -0.0027(9)
C39 0.0236(11) 0.0190(11) 0.0283(12) 0.0025(9) -0.0018(9) 0.0025(9)
C40 0.0170(10) 0.0197(10) 0.0214(10) 0.0003(8) -0.0023(8) -0.0015(8)
C41 0.0465(16) 0.0323(14) 0.0335(14) 0.0074(11) 0.0040(12) 0.0096(12)

loop_
_atom_type_symbol
_atom_type_description
_atom_type_scat_dispersion_real
_atom_type_scat_dispersion_imag
_atom_type_scat_source
C C 0.0033 0.0016 'International Tables Vol C Tables 4.2.6.8 and 6.1.1.4'
H H 0.0000 0.0000 'International Tables Vol C Tables 4.2.6.8 and 6.1.1.4'
N N 0.0061 0.0033 'International Tables Vol C Tables 4.2.6.8 and 6.1.1.4'
O O 0.0106 0.0060 'International Tables Vol C Tables 4.2.6.8 and 6.1.1.4'
Zn Zn 0.2839 1.4301 'International Tables Vol C Tables 4.2.6.8 and 6.1.1.4'

loop_
_geom_angle_atom_site_label_1
_geom_angle_atom_site_label_2
_geom_angle_atom_site_label_3
_geom_angle
_geom_angle_site_symmetry_1
_geom_angle_site_symmetry_3
_geom_angle_publ_flag
O1 Zn1 O2 162.62(6) . . ?
O1 Zn1 N1 90.69(7) . . ?
O1 Zn1 N2 102.42(7) . . ?
O4 Zn1 O1 105.14(7) . . ?
O4 Zn1 O2 86.06(6) . . ?
O4 Zn1 N1 119.66(7) . . ?
O4 Zn1 N2 94.17(7) . . ?
N1 Zn1 O2 72.09(6) . . ?
N1 Zn1 N2 139.23(7) . . ?
N2 Zn1 O2 89.73(6) . . ?
C1 O1 Zn1 124.26(14) . . ?
C17 O2 Zn1 107.46(12) . . ?
C17 O2 C18 117.41(16) . . ?
C18 O2 Zn1 115.65(12) . . ?
C23 O3 C24 114.81(16) . . ?
C40 O4 Zn1 125.55(14) . . ?
C11 N1 Zn1 120.72(14) . . ?
C11 N1 C12 118.25(18) . . ?
C12 N1 Zn1 120.94(13) . . ?
C29 N2 Zn1 124.64(14) . . ?
C30 N2 Zn1 119.94(15) . . ?
C30 N2 C29 114.47(18) . . ?
O1 C1 C2 117.0(2) . . ?
O1 C1 C10 124.6(2) . . ?
C10 C1 C2 118.4(2) . . ?
C1 C2 H2 119.1 . . ?
C3 C2 C1 121.9(2) . . ?
C3 C2 H2 119.1 . . ?
C2 C3 H3 119.1 . . ?
C2 C3 C4 121.8(2) . . ?
C4 C3 H3 119.1 . . ?
C5 C4 C3 120.4(2) . . ?
C5 C4 C9 120.5(2) . . ?
C9 C4 C3 119.0(2) . . ?
C4 C5 H5 119.4 . . ?
C6 C5 C4 121.2(2) . . ?
C6 C5 H5 119.4 . . ?
C5 C6 H6 120.7 . . ?
C5 C6 C7 118.7(2) . . ?
C7 C6 H6 120.7 . . ?
C6 C7 H7 119.4 . . ?
C8 C7 C6 121.2(2) . . ?
C8 C7 H7 119.4 . . ?
C7 C8 H8 119.1 . . ?
C7 C8 C9 121.7(2) . . ?
C9 C8 H8 119.1 . . ?
C4 C9 C10 119.2(2) . . ?
C8 C9 C4 116.6(2) . . ?
C8 C9 C10 124.0(2) . . ?
C1 C10 C9 119.43(19) . . ?
C11 C10 C1 121.68(19) . . ?
C11 C10 C9 118.75(19) . . ?
N1 C11 C10 127.7(2) . . ?
N1 C11 H11 116.1 . . ?
C10 C11 H11 116.1 . . ?
C13 C12 N1 124.43(19) . . ?
C13 C12 C17 117.89(19) . . ?
C17 C12 N1 117.56(19) . . ?
C12 C13 H13 119.8 . . ?
C12 C13 C14 120.4(2) . . ?
C14 C13 H13 119.8 . . ?
C13 C14 H14 119.8 . . ?
C15 C14 C13 120.5(2) . . ?
C15 C14 H14 119.8 . . ?
C14 C15 H15 120.1 . . ?
C14 C15 C16 119.8(2) . . ?
C16 C15 H15 120.1 . . ?
C15 C16 H16 120.4 . . ?
C17 C16 C15 119.1(2) . . ?
C17 C16 H16 120.4 . . ?
C12 C17 O2 115.47(18) . . ?
C16 C17 O2 122.30(19) . . ?
C16 C17 C12 122.2(2) . . ?
C19 C18 O2 118.94(19) . . ?
C19 C18 C23 121.5(2) . . ?
C23 C18 O2 119.37(19) . . ?
C18 C19 C20 117.4(2) . . ?
C18 C19 C41 120.2(2) . . ?
C20 C19 C41 122.4(2) . . ?
C19 C20 H20 119.4 . . ?
C21 C20 C19 121.3(2) . . ?
C21 C20 H20 119.4 . . ?
C20 C21 H21 119.7 . . ?
C20 C21 C22 120.6(2) . . ?
C22 C21 H21 119.7 . . ?
C21 C22 H22 120.5 . . ?
C23 C22 C21 119.0(2) . . ?
C23 C22 H22 120.5 . . ?
C18 C23 O3 117.39(19) . . ?
C22 C23 O3 122.4(2) . . ?
C22 C23 C18 120.2(2) . . ?
C25 C24 O3 118.92(19) . . ?
C25 C24 C29 121.3(2) . . ?
C29 C24 O3 119.74(19) . . ?
C24 C25 H25 120.4 . . ?
C24 C25 C26 119.2(2) . . ?
C26 C25 H25 120.4 . . ?
C25 C26 H26 120.0 . . ?
C27 C26 C25 119.9(2) . . ?
C27 C26 H26 120.0 . . ?
C26 C27 H27 119.7 . . ?
C26 C27 C28 120.6(2) . . ?
C28 C27 H27 119.7 . . ?
C27 C28 H28 119.8 . . ?
C27 C28 C29 120.4(2) . . ?
C29 C28 H28 119.8 . . ?
C24 C29 N2 121.30(19) . . ?
C24 C29 C28 118.6(2) . . ?
C28 C29 N2 120.13(19) . . ?
N2 C30 H30 115.3 . . ?
N2 C30 C31 129.4(2) . . ?
C31 C30 H30 115.3 . . ?
C30 C31 C32 117.02(19) . . ?
C40 C31 C30 122.95(19) . . ?
C40 C31 C32 120.02(19) . . ?
C33 C32 C31 124.1(2) . . ?
C33 C32 C37 116.7(2) . . ?
C37 C32 C31 119.2(2) . . ?
C32 C33 H33 119.2 . . ?
C34 C33 C32 121.6(2) . . ?
C34 C33 H33 119.2 . . ?
C33 C34 H34 119.5 . . ?
C33 C34 C35 120.9(2) . . ?
C35 C34 H34 119.5 . . ?
C34 C35 H35 120.5 . . ?
C36 C35 C34 118.9(2) . . ?
C36 C35 H35 120.5 . . ?
C35 C36 H36 119.2 . . ?
C35 C36 C37 121.6(2) . . ?
C37 C36 H36 119.2 . . ?
C32 C37 C38 118.7(2) . . ?
C36 C37 C32 120.1(2) . . ?
C36 C37 C38 121.2(2) . . ?
C37 C38 H38 118.8 . . ?
C39 C38 C37 122.4(2) . . ?
C39 C38 H38 118.8 . . ?
C38 C39 H39 119.3 . . ?
C38 C39 C40 121.4(2) . . ?
C40 C39 H39 119.3 . . ?
O4 C40 C31 124.98(19) . . ?
O4 C40 C39 116.92(19) . . ?
C31 C40 C39 118.10(19) . . ?
C19 C41 H41A 109.5 . . ?
C19 C41 H41B 109.5 . . ?
C19 C41 H41C 109.5 . . ?
H41A C41 H41B 109.5 . . ?
H41A C41 H41C 109.5 . . ?
H41B C41 H41C 109.5 . . ?

loop_
_geom_bond_atom_site_label_1
_geom_bond_atom_site_label_2
_geom_bond_distance
_geom_bond_site_symmetry_2
_geom_bond_publ_flag
Zn1 O1 1.9684(16) . ?
Zn1 O2 2.4632(15) . ?
Zn1 O4 1.9440(16) . ?
Zn1 N1 1.9989(17) . ?
Zn1 N2 2.0060(18) . ?
O1 C1 1.288(3) . ?
O2 C17 1.394(3) . ?
O2 C18 1.396(2) . ?
O3 C23 1.392(3) . ?
O3 C24 1.396(3) . ?
O4 C40 1.293(3) . ?
N1 C11 1.318(3) . ?
N1 C12 1.421(3) . ?
N2 C29 1.428(3) . ?
N2 C30 1.305(3) . ?
C1 C2 1.437(3) . ?
C1 C10 1.425(3) . ?
C2 H2 0.9500 . ?
C2 C3 1.342(3) . ?
C3 H3 0.9500 . ?
C3 C4 1.431(3) . ?
C4 C5 1.404(3) . ?
C4 C9 1.420(3) . ?
C5 H5 0.9500 . ?
C5 C6 1.377(4) . ?
C6 H6 0.9500 . ?
C6 C7 1.391(4) . ?
C7 H7 0.9500 . ?
C7 C8 1.376(3) . ?
C8 H8 0.9500 . ?
C8 C9 1.410(3) . ?
C9 C10 1.461(3) . ?
C10 C11 1.424(3) . ?
C11 H11 0.9500 . ?
C12 C13 1.392(3) . ?
C12 C17 1.395(3) . ?
C13 H13 0.9500 . ?
C13 C14 1.392(3) . ?
C14 H14 0.9500 . ?
C14 C15 1.384(3) . ?
C15 H15 0.9500 . ?
C15 C16 1.389(3) . ?
C16 H16 0.9500 . ?
C16 C17 1.378(3) . ?
C18 C19 1.386(3) . ?
C18 C23 1.390(3) . ?
C19 C20 1.396(3) . ?
C19 C41 1.488(3) . ?
C20 H20 0.9500 . ?
C20 C21 1.381(4) . ?
C21 H21 0.9500 . ?
C21 C22 1.382(3) . ?
C22 H22 0.9500 . ?
C22 C23 1.381(3) . ?
C24 C25 1.383(3) . ?
C24 C29 1.390(3) . ?
C25 H25 0.9500 . ?
C25 C26 1.395(3) . ?
C26 H26 0.9500 . ?
C26 C27 1.375(3) . ?
C27 H27 0.9500 . ?
C27 C28 1.383(3) . ?
C28 H28 0.9500 . ?
C28 C29 1.391(3) . ?
C30 H30 0.9500 . ?
C30 C31 1.425(3) . ?
C31 C32 1.461(3) . ?
C31 C40 1.419(3) . ?
C32 C33 1.413(3) . ?
C32 C37 1.418(3) . ?
C33 H33 0.9500 . ?
C33 C34 1.375(3) . ?
C34 H34 0.9500 . ?
C34 C35 1.393(4) . ?
C35 H35 0.9500 . ?
C35 C36 1.364(4) . ?
C36 H36 0.9500 . ?
C36 C37 1.406(3) . ?
C37 C38 1.421(3) . ?
C38 H38 0.9500 . ?
C38 C39 1.352(3) . ?
C39 H39 0.9500 . ?
C39 C40 1.440(3) . ?
C41 H41A 0.9800 . ?
C41 H41B 0.9800 . ?
C41 H41C 0.9800 . ?

loop_
_geom_torsion_atom_site_label_1
_geom_torsion_atom_site_label_2
_geom_torsion_atom_site_label_3
_geom_torsion_atom_site_label_4
_geom_torsion
_geom_torsion_site_symmetry_1
_geom_torsion_site_symmetry_2
_geom_torsion_site_symmetry_3
_geom_torsion_site_symmetry_4
_geom_torsion_publ_flag
Zn1 O1 C1 C2 160.58(15) . . . . ?
Zn1 O1 C1 C10 -21.1(3) . . . . ?
Zn1 O2 C17 C12 -17.6(2) . . . . ?
Zn1 O2 C17 C16 163.70(18) . . . . ?
Zn1 O2 C18 C19 111.28(18) . . . . ?
Zn1 O2 C18 C23 -63.3(2) . . . . ?
Zn1 O4 C40 C31 -12.6(3) . . . . ?
Zn1 O4 C40 C39 167.24(15) . . . . ?
Zn1 N1 C11 C10 11.6(3) . . . . ?
Zn1 N1 C12 C13 -155.39(17) . . . . ?
Zn1 N1 C12 C17 20.6(3) . . . . ?
Zn1 N2 C29 C24 -66.2(2) . . . . ?
Zn1 N2 C29 C28 113.9(2) . . . . ?
Zn1 N2 C30 C31 6.4(3) . . . . ?
O1 C1 C2 C3 -176.6(2) . . . . ?
O1 C1 C10 C9 176.9(2) . . . . ?
O1 C1 C10 C11 -7.3(3) . . . . ?
O2 C18 C19 C20 -174.50(19) . . . . ?
O2 C18 C19 C41 4.2(3) . . . . ?
O2 C18 C23 O3 -5.8(3) . . . . ?
O2 C18 C23 C22 175.11(19) . . . . ?
O3 C24 C25 C26 176.9(2) . . . . ?
O3 C24 C29 N2 2.1(3) . . . . ?
O3 C24 C29 C28 -177.99(19) . . . . ?
N1 C12 C13 C14 178.1(2) . . . . ?
N1 C12 C17 O2 2.1(3) . . . . ?
N1 C12 C17 C16 -179.2(2) . . . . ?
N2 C30 C31 C32 -175.4(2) . . . . ?
N2 C30 C31 C40 5.7(4) . . . . ?
C1 C2 C3 C4 -1.2(4) . . . . ?
C1 C10 C11 N1 12.1(4) . . . . ?
C2 C1 C10 C9 -4.8(3) . . . . ?
C2 C1 C10 C11 171.0(2) . . . . ?
C2 C3 C4 C5 175.6(2) . . . . ?
C2 C3 C4 C9 -2.6(3) . . . . ?
C3 C4 C5 C6 -178.2(2) . . . . ?
C3 C4 C9 C8 179.2(2) . . . . ?
C3 C4 C9 C10 2.5(3) . . . . ?
C4 C5 C6 C7 -0.6(4) . . . . ?
C4 C9 C10 C1 1.2(3) . . . . ?
C4 C9 C10 C11 -174.7(2) . . . . ?
C5 C4 C9 C8 1.0(3) . . . . ?
C5 C4 C9 C10 -175.7(2) . . . . ?
C5 C6 C7 C8 0.3(4) . . . . ?
C6 C7 C8 C9 0.6(4) . . . . ?
C7 C8 C9 C4 -1.2(3) . . . . ?
C7 C8 C9 C10 175.2(2) . . . . ?
C8 C9 C10 C1 -175.2(2) . . . . ?
C8 C9 C10 C11 8.9(3) . . . . ?
C9 C4 C5 C6 -0.1(4) . . . . ?
C9 C10 C11 N1 -172.1(2) . . . . ?
C10 C1 C2 C3 4.9(3) . . . . ?
C11 N1 C12 C13 28.1(3) . . . . ?
C11 N1 C12 C17 -156.0(2) . . . . ?
C12 N1 C11 C10 -171.9(2) . . . . ?
C12 C13 C14 C15 -0.3(4) . . . . ?
C13 C12 C17 O2 178.34(19) . . . . ?
C13 C12 C17 C16 -2.9(3) . . . . ?
C13 C14 C15 C16 -0.9(4) . . . . ?
C14 C15 C16 C17 0.3(4) . . . . ?
C15 C16 C17 O2 -179.6(2) . . . . ?
C15 C16 C17 C12 1.7(3) . . . . ?
C17 O2 C18 C19 -120.1(2) . . . . ?
C17 O2 C18 C23 65.3(2) . . . . ?
C17 C12 C13 C14 2.2(3) . . . . ?
C18 O2 C17 C12 -149.97(19) . . . . ?
C18 O2 C17 C16 31.3(3) . . . . ?
C18 C19 C20 C21 0.1(3) . . . . ?
C19 C18 C23 O3 179.82(19) . . . . ?
C19 C18 C23 C22 0.7(3) . . . . ?
C19 C20 C21 C22 -0.7(3) . . . . ?
C20 C21 C22 C23 1.4(3) . . . . ?
C21 C22 C23 O3 179.6(2) . . . . ?
C21 C22 C23 C18 -1.3(3) . . . . ?
C23 O3 C24 C25 118.2(2) . . . . ?
C23 O3 C24 C29 -63.6(3) . . . . ?
C23 C18 C19 C20 -0.1(3) . . . . ?
C23 C18 C19 C41 178.6(2) . . . . ?
C24 O3 C23 C18 126.1(2) . . . . ?
C24 O3 C23 C22 -54.9(3) . . . . ?
C24 C25 C26 C27 1.6(4) . . . . ?
C25 C24 C29 N2 -179.7(2) . . . . ?
C25 C24 C29 C28 0.2(3) . . . . ?
C25 C26 C27 C28 -0.8(4) . . . . ?
C26 C27 C28 C29 -0.3(4) . . . . ?
C27 C28 C29 N2 -179.5(2) . . . . ?
C27 C28 C29 C24 0.6(3) . . . . ?
C29 N2 C30 C31 175.8(2) . . . . ?
C29 C24 C25 C26 -1.3(3) . . . . ?
C30 N2 C29 C24 125.0(2) . . . . ?
C30 N2 C29 C28 -54.9(3) . . . . ?
C30 C31 C32 C33 7.5(3) . . . . ?
C30 C31 C32 C37 -174.13(19) . . . . ?
C30 C31 C40 O4 -2.7(3) . . . . ?
C30 C31 C40 C39 177.5(2) . . . . ?
C31 C32 C33 C34 -179.1(2) . . . . ?
C31 C32 C37 C36 177.59(19) . . . . ?
C31 C32 C37 C38 -4.7(3) . . . . ?
C32 C31 C40 O4 178.41(19) . . . . ?
C32 C31 C40 C39 -1.4(3) . . . . ?
C32 C33 C34 C35 0.4(4) . . . . ?
C32 C37 C38 C39 1.2(3) . . . . ?
C33 C32 C37 C36 -3.9(3) . . . . ?
C33 C32 C37 C38 173.8(2) . . . . ?
C33 C34 C35 C36 -1.9(4) . . . . ?
C34 C35 C36 C37 0.4(4) . . . . ?
C35 C36 C37 C32 2.5(3) . . . . ?
C35 C36 C37 C38 -175.1(2) . . . . ?
C36 C37 C38 C39 178.9(2) . . . . ?
C37 C32 C33 C34 2.5(3) . . . . ?
C37 C38 C39 C40 2.4(4) . . . . ?
C38 C39 C40 O4 178.0(2) . . . . ?
C38 C39 C40 C31 -2.2(3) . . . . ?
C40 C31 C32 C33 -173.6(2) . . . . ?
C40 C31 C32 C37 4.8(3) . . . . ?
C41 C19 C20 C21 -178.5(2) . . . . ?
